data_7124725
loop_
_publ_author_name
'Zhuang, Zeyan'
'Shen, Pingchuan'
'Ding, Siyang'
'Luo, Wenwen'
'He, Bairong'
'Nie, Han'
'Wang, Bohan'
'Huang, Tianbai'
'Hu, Rongrong'
'Qin, Anjun'
'Zhao, Zujin'
'Tang, Ben Zhong'

_publ_section_title
;
 Synthesis, aggregation-enhanced emission, polymorphism and piezochromism
 of TPE-cored foldamers with through-space conjugation.
;
_journal_issue 72
_journal_name_full 'Chemical communications (Cambridge, England)'
_journal_page_first 10842
_journal_page_last 10845
_journal_paper_doi 10.1039/c6cc04233c
_journal_volume 52
_journal_year 2016
_chemical_formula_moiety 'C38 H26 F2'
_chemical_formula_sum 'C38 H26 F2'
_chemical_formula_weight 520.59
_space_group_IT_number 2
_space_group_name_Hall '-P 1'
_space_group_name_H-M_alt 'P -1'
_symmetry_cell_setting triclinic
_symmetry_space_group_name_Hall '-P 1'
_symmetry_space_group_name_H-M 'P -1'
_atom_sites_solution_hydrogens geom
_atom_sites_solution_primary direct
_atom_sites_solution_secondary difmap
_audit_creation_method SHELXL-97
_audit_update_record
;
2016-03-17 deposited with the CCDC.
2016-07-25 downloaded from the CCDC.
;
_cell_angle_alpha 94.673(2)
_cell_angle_beta 90.768(2)
_cell_angle_gamma 100.362(2)
_cell_formula_units_Z 4
_cell_length_a 9.3318(6)
_cell_length_b 16.3035(9)
_cell_length_c 18.6019(10)
_cell_measurement_reflns_used 4203
_cell_measurement_temperature 173(2)
_cell_measurement_theta_max 23.91
_cell_measurement_theta_min 3.06
_cell_volume 2773.6(3)
_computing_structure_refinement 'SHELXL-97 (Sheldrick, 2008)'
_computing_structure_solution 'SHELXS-97 (Sheldrick, 2008)'
_diffrn_ambient_temperature 173(2)
_diffrn_measured_fraction_theta_full 0.980
_diffrn_measured_fraction_theta_max 0.980
_diffrn_measurement_device_type 'PHOTON100 CMOS detector'
_diffrn_measurement_method 'omega scan'
_diffrn_radiation_monochromator 'TRIUMPH curved crystal monochromator'
_diffrn_radiation_source 'fine-focus sealed tube'
_diffrn_radiation_type MoK\a
_diffrn_radiation_wavelength 0.71073
_diffrn_reflns_av_R_equivalents 0.0503
_diffrn_reflns_av_sigmaI/netI 0.0762
_diffrn_reflns_limit_h_max 11
_diffrn_reflns_limit_h_min -11
_diffrn_reflns_limit_k_max 19
_diffrn_reflns_limit_k_min -19
_diffrn_reflns_limit_l_max 21
_diffrn_reflns_limit_l_min -22
_diffrn_reflns_number 21501
_diffrn_reflns_theta_full 25.10
_diffrn_reflns_theta_max 25.10
_diffrn_reflns_theta_min 3.06
_exptl_absorpt_coefficient_mu 0.080
_exptl_absorpt_correction_T_max 0.7452
_exptl_absorpt_correction_T_min 0.6805
_exptl_absorpt_correction_type multi-scan
_exptl_absorpt_process_details 'SADABS (Bruker, 2013)'
_exptl_crystal_density_diffrn 1.247
_exptl_crystal_density_method 'not measured'
_exptl_crystal_description block
_exptl_crystal_F_000 1088
_exptl_crystal_size_max 0.35
_exptl_crystal_size_mid 0.27
_exptl_crystal_size_min 0.20
_refine_diff_density_max 0.164
_refine_diff_density_min -0.193
_refine_diff_density_rms 0.038
_refine_ls_extinction_method none
_refine_ls_goodness_of_fit_ref 1.055
_refine_ls_hydrogen_treatment constr
_refine_ls_matrix_type full
_refine_ls_number_parameters 721
_refine_ls_number_reflns 9685
_refine_ls_number_restraints 0
_refine_ls_restrained_S_all 1.055
_refine_ls_R_factor_all 0.1145
_refine_ls_R_factor_gt 0.0486
_refine_ls_shift/su_max 0.000
_refine_ls_shift/su_mean 0.000
_refine_ls_structure_factor_coef Fsqd
_refine_ls_weighting_details 'calc w=1/[\s^2^(Fo^2^)+(0.0368P)^2^+0.0000P] where P=(Fo^2^+2Fc^2^)/3'
_refine_ls_weighting_scheme calc
_refine_ls_wR_factor_gt 0.0878
_refine_ls_wR_factor_ref 0.1049
_reflns_number_gt 5591
_reflns_number_total 9685
_reflns_threshold_expression >2sigma(I)
_cod_data_source_file c6cc04233c2.cif
_cod_data_source_block 1
_cod_depositor_comments
;
The following automatic conversions were performed:

data item '_symmetry_cell_setting' value 'Triclinic' was changed to
'triclinic' in accordance with the
/home/saulius/struct/COD-crude-data/automatic-downloads/DataCite-retrospective/RSC/depositions/lib/dictionaries/cif_core.dic
dictionary named 'cif_core.dic' version 2.4.2 last updated on
2011-04-26.

Automatic conversion script
Id: cif_fix_values 6909 2019-04-08 15:41:33Z antanas 
;
_cod_original_sg_symbol_Hall '-P 1   '
_cod_original_sg_symbol_H-M 'P-1   '
_cod_database_code 7124725

loop_
_symmetry_equiv_pos_as_xyz
'x, y, z'
'-x, -y, -z'

loop_
_atom_site_label
_atom_site_type_symbol
_atom_site_fract_x
_atom_site_fract_y
_atom_site_fract_z
_atom_site_U_iso_or_equiv
_atom_site_adp_type
_atom_site_occupancy
_atom_site_symmetry_multiplicity
_atom_site_calc_flag
_atom_site_refinement_flags
C1A C 0.2153(2) 0.72812(12) 0.58899(10) 0.0262(5) Uani 1 1 d .
C2A C 0.2244(2) 0.81623(12) 0.56921(11) 0.0291(5) Uani 1 1 d .
C3A C 0.3326(2) 0.88355(13) 0.59570(11) 0.0312(5) Uani 1 1 d .
C4A C 0.3272(3) 0.96299(14) 0.57286(12) 0.0425(6) Uani 1 1 d .
H4AA H 0.4001 1.0091 0.5901 0.051 Uiso 1 1 calc R
C5A C 0.2192(3) 0.97583(15) 0.52611(13) 0.0479(7) Uani 1 1 d .
H5AA H 0.2184 1.0303 0.5117 0.057 Uiso 1 1 calc R
C6A C 0.1122(3) 0.90974(15) 0.50021(12) 0.0443(7) Uani 1 1 d .
H6AA H 0.0378 0.9182 0.4678 0.053 Uiso 1 1 calc R
C7A C 0.1148(2) 0.83091(13) 0.52215(11) 0.0363(6) Uani 1 1 d .
H7AA H 0.0405 0.7855 0.5049 0.044 Uiso 1 1 calc R
C8A C 0.6796(3) 0.87004(17) 0.74202(15) 0.0539(7) Uani 1 1 d .
C9A C 0.7083(3) 0.91208(16) 0.68177(17) 0.0580(8) Uani 1 1 d .
H9AA H 0.8048 0.9383 0.6723 0.070 Uiso 1 1 calc R
C10A C 0.5941(3) 0.91559(14) 0.63487(14) 0.0463(6) Uani 1 1 d .
H10A H 0.6129 0.9456 0.5933 0.056 Uiso 1 1 calc R
C11A C 0.4521(2) 0.87629(12) 0.64672(12) 0.0342(6) Uani 1 1 d .
C12A C 0.4290(3) 0.83344(13) 0.70861(12) 0.0378(6) Uani 1 1 d .
H12A H 0.3333 0.8060 0.7182 0.045 Uiso 1 1 calc R
C13A C 0.5423(3) 0.82994(15) 0.75635(13) 0.0483(7) Uani 1 1 d .
H13A H 0.5252 0.8003 0.7982 0.058 Uiso 1 1 calc R
C14A C 0.0747(2) 0.69136(12) 0.62108(11) 0.0296(5) Uani 1 1 d .
C15A C 0.0161(2) 0.73385(13) 0.67794(11) 0.0360(6) Uani 1 1 d .
H15A H 0.0671 0.7869 0.6975 0.043 Uiso 1 1 calc R
C16A C -0.1161(3) 0.70005(15) 0.70676(12) 0.0439(6) Uani 1 1 d .
H16A H -0.1525 0.7290 0.7469 0.053 Uiso 1 1 calc R
C17A C -0.1946(3) 0.62466(15) 0.67739(13) 0.0474(7) Uani 1 1 d .
H17A H -0.2852 0.6016 0.6968 0.057 Uiso 1 1 calc R
C18A C -0.1401(3) 0.58330(14) 0.61977(14) 0.0471(7) Uani 1 1 d .
H18A H -0.1946 0.5319 0.5986 0.056 Uiso 1 1 calc R
C19A C -0.0067(2) 0.61548(13) 0.59200(12) 0.0391(6) Uani 1 1 d .
H19A H 0.0298 0.5854 0.5526 0.047 Uiso 1 1 calc R
C1B C 0.3224(2) 0.68342(11) 0.57517(10) 0.0254(5) Uani 1 1 d .
C2B C 0.4538(2) 0.71520(11) 0.53333(10) 0.0257(5) Uani 1 1 d .
C3B C 0.4482(2) 0.73773(12) 0.46210(11) 0.0282(5) Uani 1 1 d .
C4B C 0.5806(2) 0.76936(13) 0.43084(12) 0.0364(6) Uani 1 1 d .
H4BA H 0.5787 0.7861 0.3832 0.044 Uiso 1 1 calc R
C5B C 0.7125(2) 0.77700(13) 0.46642(12) 0.0385(6) Uani 1 1 d .
H5BA H 0.7997 0.7989 0.4434 0.046 Uiso 1 1 calc R
C6B C 0.7186(2) 0.75279(13) 0.53572(12) 0.0368(6) Uani 1 1 d .
H6BA H 0.8095 0.7573 0.5607 0.044 Uiso 1 1 calc R
C7B C 0.5897(2) 0.72190(12) 0.56786(11) 0.0314(5) Uani 1 1 d .
H7BA H 0.5937 0.7046 0.6153 0.038 Uiso 1 1 calc R
C8B C 0.0657(3) 0.70152(17) 0.32859(13) 0.0503(7) Uani 1 1 d .
C9B C 0.1650(3) 0.77356(16) 0.32605(12) 0.0485(7) Uani 1 1 d .
H9BA H 0.1500 0.8143 0.2944 0.058 Uiso 1 1 calc R
C10B C 0.2882(3) 0.78598(14) 0.37074(12) 0.0408(6) Uani 1 1 d .
H10B H 0.3579 0.8362 0.3700 0.049 Uiso 1 1 calc R
C11B C 0.3120(2) 0.72586(13) 0.41701(10) 0.0299(5) Uani 1 1 d .
C12B C 0.2070(3) 0.65361(14) 0.41632(11) 0.0367(6) Uani 1 1 d .
H12B H 0.2210 0.6117 0.4469 0.044 Uiso 1 1 calc R
C13B C 0.0830(3) 0.64074(15) 0.37268(12) 0.0455(6) Uani 1 1 d .
H13B H 0.0118 0.5912 0.3732 0.055 Uiso 1 1 calc R
C14B C 0.3253(2) 0.60117(12) 0.60500(10) 0.0270(5) Uani 1 1 d .
C15B C 0.3598(2) 0.53391(12) 0.56182(11) 0.0343(6) Uani 1 1 d .
H15B H 0.3779 0.5399 0.5122 0.041 Uiso 1 1 calc R
C16B C 0.3684(3) 0.45882(13) 0.58928(12) 0.0441(6) Uani 1 1 d .
H16B H 0.3893 0.4134 0.5584 0.053 Uiso 1 1 calc R
C17B C 0.3466(3) 0.44970(14) 0.66128(13) 0.0508(7) Uani 1 1 d .
H17B H 0.3535 0.3983 0.6806 0.061 Uiso 1 1 calc R
C18B C 0.3147(3) 0.51600(15) 0.70530(13) 0.0536(7) Uani 1 1 d .
H18B H 0.3004 0.5102 0.7552 0.064 Uiso 1 1 calc R
C19B C 0.3032(3) 0.59054(13) 0.67767(11) 0.0399(6) Uani 1 1 d .
H19B H 0.2798 0.6352 0.7087 0.048 Uiso 1 1 calc R
C1C C 0.5011(2) 0.72736(12) 0.11201(10) 0.0272(5) Uani 1 1 d .
C2C C 0.4038(2) 0.79006(12) 0.12796(10) 0.0274(5) Uani 1 1 d .
C3C C 0.4448(2) 0.86365(12) 0.17447(11) 0.0292(5) Uani 1 1 d .
C4C C 0.3410(3) 0.91516(13) 0.18750(12) 0.0392(6) Uani 1 1 d .
H4CA H 0.3675 0.9654 0.2181 0.047 Uiso 1 1 calc R
C5C C 0.2026(3) 0.89559(15) 0.15759(12) 0.0435(6) Uani 1 1 d .
H5CA H 0.1348 0.9318 0.1678 0.052 Uiso 1 1 calc R
C6C C 0.1620(3) 0.82287(15) 0.11252(12) 0.0431(6) Uani 1 1 d .
H6CA H 0.0665 0.8085 0.0916 0.052 Uiso 1 1 calc R
C7C C 0.2629(2) 0.77155(13) 0.09853(11) 0.0354(6) Uani 1 1 d .
H7CA H 0.2348 0.7217 0.0676 0.043 Uiso 1 1 calc R
C8C C 0.8547(3) 0.93494(18) 0.28495(13) 0.0525(7) Uani 1 1 d .
C9C C 0.7962(3) 0.99478(16) 0.25364(14) 0.0547(7) Uani 1 1 d .
H9CA H 0.8456 1.0513 0.2566 0.066 Uiso 1 1 calc R
C10C C 0.6621(3) 0.97071(14) 0.21721(12) 0.0456(6) Uani 1 1 d .
H10C H 0.6195 1.0115 0.1951 0.055 Uiso 1 1 calc R
C11C C 0.5889(2) 0.88778(13) 0.21251(11) 0.0325(5) Uani 1 1 d .
C12C C 0.6541(2) 0.83012(14) 0.24603(11) 0.0366(6) Uani 1 1 d .
H12C H 0.6058 0.7735 0.2440 0.044 Uiso 1 1 calc R
C13C C 0.7877(3) 0.85322(16) 0.28224(12) 0.0460(6) Uani 1 1 d .
H13C H 0.8315 0.8132 0.3046 0.055 Uiso 1 1 calc R
C14C C 0.4348(2) 0.64140(12) 0.13064(11) 0.0288(5) Uani 1 1 d .
C15C C 0.3628(2) 0.62890(13) 0.19517(11) 0.0395(6) Uani 1 1 d .
H15C H 0.3630 0.6751 0.2298 0.047 Uiso 1 1 calc R
C16C C 0.2915(3) 0.55062(14) 0.20941(13) 0.0523(7) Uani 1 1 d .
H16C H 0.2444 0.5432 0.2540 0.063 Uiso 1 1 calc R
C17C C 0.2879(3) 0.48296(15) 0.15936(14) 0.0560(8) Uani 1 1 d .
H17C H 0.2379 0.4291 0.1690 0.067 Uiso 1 1 calc R
C18C C 0.3576(3) 0.49447(14) 0.09536(13) 0.0485(7) Uani 1 1 d .
H18C H 0.3559 0.4482 0.0607 0.058 Uiso 1 1 calc R
C19C C 0.4296(2) 0.57241(13) 0.08106(12) 0.0374(6) Uani 1 1 d .
H19C H 0.4768 0.5792 0.0364 0.045 Uiso 1 1 calc R
C1D C 0.6297(2) 0.74621(12) 0.07912(10) 0.0260(5) Uani 1 1 d .
C2D C 0.6754(2) 0.82843(13) 0.04810(11) 0.0318(5) Uani 1 1 d .
C3D C 0.6017(3) 0.85246(14) -0.01078(12) 0.0388(6) Uani 1 1 d .
C4D C 0.6543(3) 0.93118(15) -0.03547(14) 0.0539(7) Uani 1 1 d .
H4DA H 0.6053 0.9490 -0.0748 0.065 Uiso 1 1 calc R
C5D C 0.7755(3) 0.98310(16) -0.00383(15) 0.0587(8) Uani 1 1 d .
H5DA H 0.8092 1.0358 -0.0218 0.070 Uiso 1 1 calc R
C6D C 0.8484(3) 0.95929(14) 0.05361(14) 0.0498(7) Uani 1 1 d .
H6DA H 0.9314 0.9954 0.0756 0.060 Uiso 1 1 calc R
C7D C 0.7987(2) 0.88215(13) 0.07863(12) 0.0380(6) Uani 1 1 d .
H7DA H 0.8497 0.8651 0.1177 0.046 Uiso 1 1 calc R
C8D C 0.2390(3) 0.6993(3) -0.12472(14) 0.0720(9) Uani 1 1 d .
C9D C 0.2349(3) 0.7822(3) -0.10710(15) 0.0738(10) Uani 1 1 d .
H9DA H 0.1531 0.8055 -0.1204 0.089 Uiso 1 1 calc R
C10D C 0.3534(3) 0.83129(19) -0.06933(13) 0.0596(8) Uani 1 1 d .
H10D H 0.3522 0.8889 -0.0570 0.071 Uiso 1 1 calc R
C11D C 0.4741(3) 0.79812(16) -0.04902(12) 0.0429(6) Uani 1 1 d .
C12D C 0.4716(3) 0.71346(16) -0.06930(12) 0.0467(6) Uani 1 1 d .
H12D H 0.5532 0.6894 -0.0570 0.056 Uiso 1 1 calc R
C13D C 0.3541(3) 0.66356(19) -0.10670(13) 0.0609(8) Uani 1 1 d .
H13D H 0.3537 0.6059 -0.1194 0.073 Uiso 1 1 calc R
C14D C 0.7424(2) 0.69067(12) 0.07394(11) 0.0290(5) Uani 1 1 d .
C15D C 0.8292(2) 0.68856(13) 0.01341(12) 0.0370(6) Uani 1 1 d .
H15D H 0.8158 0.7217 -0.0250 0.044 Uiso 1 1 calc R
C16D C 0.9350(2) 0.63840(14) 0.00889(13) 0.0446(6) Uani 1 1 d .
H16D H 0.9910 0.6362 -0.0333 0.054 Uiso 1 1 calc R
C17D C 0.9596(3) 0.59208(15) 0.06441(14) 0.0501(7) Uani 1 1 d .
H17D H 1.0323 0.5580 0.0610 0.060 Uiso 1 1 calc R
C18D C 0.8777(3) 0.59539(14) 0.12527(14) 0.0484(7) Uani 1 1 d .
H18D H 0.8951 0.5640 0.1643 0.058 Uiso 1 1 calc R
C19D C 0.7706(2) 0.64384(13) 0.13003(12) 0.0383(6) Uani 1 1 d .
H19D H 0.7151 0.6452 0.1724 0.046 Uiso 1 1 calc R
F1A F 0.79107(18) 0.86891(10) 0.78975(9) 0.0834(5) Uani 1 1 d .
F1B F -0.05620(17) 0.68900(10) 0.28457(8) 0.0763(5) Uani 1 1 d .
F1C F 0.98594(17) 0.95814(10) 0.32154(9) 0.0814(5) Uani 1 1 d .
F1D F 0.1213(2) 0.65092(14) -0.16127(9) 0.1060(7) Uani 1 1 d .

loop_
_atom_site_aniso_label
_atom_site_aniso_U_11
_atom_site_aniso_U_22
_atom_site_aniso_U_33
_atom_site_aniso_U_23
_atom_site_aniso_U_13
_atom_site_aniso_U_12
C1A 0.0261(12) 0.0238(11) 0.0278(12) 0.0026(9) 0.0018(10) 0.0021(10)
C2A 0.0286(13) 0.0283(12) 0.0323(12) 0.0054(10) 0.0103(11) 0.0086(11)
C3A 0.0341(14) 0.0260(12) 0.0349(13) 0.0034(10) 0.0110(11) 0.0077(11)
C4A 0.0478(17) 0.0292(14) 0.0504(15) 0.0053(11) 0.0144(14) 0.0050(12)
C5A 0.0602(19) 0.0351(15) 0.0558(17) 0.0176(13) 0.0213(15) 0.0207(14)
C6A 0.0476(17) 0.0435(16) 0.0493(15) 0.0166(13) 0.0111(13) 0.0221(14)
C7A 0.0321(14) 0.0351(14) 0.0440(14) 0.0067(11) 0.0092(12) 0.0104(11)
C8A 0.0465(19) 0.0527(18) 0.0595(19) -0.0250(15) -0.0192(16) 0.0159(15)
C9A 0.0382(17) 0.0448(16) 0.083(2) -0.0228(16) -0.0024(16) -0.0021(13)
C10A 0.0442(17) 0.0331(14) 0.0576(17) -0.0042(12) 0.0051(14) -0.0003(12)
C11A 0.0338(14) 0.0257(12) 0.0410(14) -0.0059(10) 0.0039(12) 0.0033(11)
C12A 0.0397(15) 0.0335(13) 0.0396(14) -0.0038(11) 0.0014(12) 0.0079(11)
C13A 0.0574(19) 0.0442(15) 0.0430(15) -0.0108(12) -0.0068(14) 0.0155(14)
C14A 0.0273(13) 0.0268(12) 0.0364(13) 0.0060(10) 0.0032(10) 0.0082(10)
C15A 0.0325(14) 0.0340(13) 0.0419(14) 0.0037(11) 0.0052(11) 0.0066(11)
C16A 0.0384(15) 0.0522(16) 0.0458(15) 0.0150(13) 0.0143(13) 0.0151(13)
C17A 0.0311(15) 0.0493(16) 0.0667(18) 0.0293(14) 0.0116(13) 0.0088(13)
C18A 0.0344(15) 0.0289(13) 0.0754(19) 0.0086(13) -0.0015(14) -0.0028(11)
C19A 0.0335(14) 0.0303(13) 0.0533(15) 0.0013(11) 0.0039(12) 0.0061(11)
C1B 0.0272(13) 0.0225(11) 0.0263(11) 0.0000(9) -0.0015(10) 0.0050(10)
C2B 0.0253(13) 0.0218(11) 0.0307(12) 0.0012(9) 0.0025(10) 0.0066(9)
C3B 0.0291(13) 0.0257(12) 0.0305(12) 0.0028(9) 0.0031(11) 0.0067(10)
C4B 0.0364(15) 0.0402(14) 0.0347(13) 0.0100(11) 0.0077(12) 0.0088(11)
C5B 0.0282(14) 0.0427(14) 0.0446(15) 0.0069(11) 0.0091(12) 0.0042(11)
C6B 0.0276(14) 0.0409(14) 0.0414(14) -0.0016(11) 0.0009(11) 0.0075(11)
C7B 0.0340(14) 0.0324(13) 0.0289(12) 0.0003(10) 0.0009(11) 0.0099(11)
C8B 0.0481(18) 0.0655(19) 0.0390(15) 0.0029(13) -0.0163(13) 0.0172(15)
C9B 0.0506(18) 0.0594(18) 0.0406(15) 0.0173(13) -0.0016(13) 0.0182(15)
C10B 0.0411(16) 0.0458(15) 0.0391(14) 0.0137(12) 0.0050(13) 0.0125(12)
C11B 0.0324(14) 0.0317(13) 0.0267(12) 0.0020(10) 0.0042(10) 0.0089(11)
C12B 0.0428(15) 0.0349(14) 0.0340(13) 0.0024(10) -0.0031(12) 0.0116(12)
C13B 0.0473(17) 0.0424(15) 0.0447(15) -0.0004(12) -0.0145(13) 0.0056(13)
C14B 0.0250(12) 0.0271(12) 0.0296(12) 0.0048(9) 0.0025(10) 0.0056(10)
C15B 0.0401(15) 0.0309(13) 0.0346(13) 0.0049(10) 0.0048(11) 0.0128(11)
C16B 0.0537(17) 0.0301(13) 0.0513(16) 0.0015(11) 0.0092(13) 0.0159(12)
C17B 0.0686(19) 0.0337(14) 0.0550(16) 0.0179(12) 0.0104(14) 0.0158(13)
C18B 0.080(2) 0.0471(16) 0.0391(15) 0.0171(12) 0.0164(14) 0.0180(15)
C19B 0.0558(17) 0.0329(13) 0.0335(13) 0.0052(10) 0.0082(12) 0.0130(12)
C1C 0.0284(13) 0.0269(12) 0.0260(12) 0.0003(9) -0.0001(10) 0.0050(10)
C2C 0.0290(13) 0.0276(12) 0.0265(12) 0.0057(10) 0.0050(10) 0.0054(10)
C3C 0.0335(14) 0.0269(12) 0.0291(12) 0.0072(10) 0.0064(11) 0.0081(10)
C4C 0.0482(17) 0.0315(13) 0.0400(14) 0.0002(11) 0.0073(13) 0.0132(12)
C5C 0.0454(17) 0.0448(15) 0.0476(15) 0.0096(12) 0.0097(13) 0.0241(13)
C6C 0.0329(14) 0.0527(16) 0.0479(15) 0.0104(13) 0.0027(12) 0.0161(13)
C7C 0.0312(14) 0.0374(13) 0.0378(13) 0.0023(10) 0.0020(11) 0.0069(11)
C8C 0.0340(16) 0.068(2) 0.0465(16) -0.0094(14) -0.0023(13) -0.0088(15)
C9C 0.0530(19) 0.0397(16) 0.0608(18) -0.0120(14) 0.0124(15) -0.0130(14)
C10C 0.0517(18) 0.0330(14) 0.0490(15) -0.0069(12) 0.0079(14) 0.0034(13)
C11C 0.0378(15) 0.0304(13) 0.0285(12) -0.0031(10) 0.0080(11) 0.0061(11)
C12C 0.0372(15) 0.0395(14) 0.0305(13) 0.0005(11) 0.0036(12) 0.0008(12)
C13C 0.0373(16) 0.0577(17) 0.0403(15) 0.0034(12) -0.0002(12) 0.0020(13)
C14C 0.0277(13) 0.0256(12) 0.0329(12) 0.0015(10) 0.0021(10) 0.0046(10)
C15C 0.0472(15) 0.0330(13) 0.0371(14) 0.0016(11) 0.0082(12) 0.0042(12)
C16C 0.0667(19) 0.0385(15) 0.0500(16) 0.0136(12) 0.0227(14) -0.0012(14)
C17C 0.067(2) 0.0308(14) 0.0663(18) 0.0058(13) 0.0172(16) -0.0025(13)
C18C 0.0535(17) 0.0282(14) 0.0604(17) -0.0042(12) 0.0147(14) 0.0005(12)
C19C 0.0376(14) 0.0322(13) 0.0399(14) -0.0039(11) 0.0076(11) 0.0024(11)
C1D 0.0268(13) 0.0249(11) 0.0250(11) -0.0004(9) -0.0022(10) 0.0024(10)
C2D 0.0353(14) 0.0284(13) 0.0332(13) 0.0039(10) 0.0119(11) 0.0083(11)
C3D 0.0480(16) 0.0374(14) 0.0356(14) 0.0109(11) 0.0137(13) 0.0159(12)
C4D 0.073(2) 0.0452(17) 0.0505(16) 0.0200(13) 0.0178(16) 0.0210(16)
C5D 0.079(2) 0.0338(16) 0.066(2) 0.0167(14) 0.0332(18) 0.0111(16)
C6D 0.0516(17) 0.0389(15) 0.0561(17) 0.0040(13) 0.0245(15) -0.0010(13)
C7D 0.0374(15) 0.0326(13) 0.0435(14) 0.0048(11) 0.0146(12) 0.0034(11)
C8D 0.050(2) 0.128(3) 0.0314(16) 0.0034(18) -0.0096(15) 0.000(2)
C9D 0.056(2) 0.132(3) 0.0439(18) 0.024(2) -0.0006(16) 0.037(2)
C10D 0.064(2) 0.082(2) 0.0415(16) 0.0156(15) 0.0060(16) 0.0316(18)
C11D 0.0481(17) 0.0570(17) 0.0291(13) 0.0132(12) 0.0062(12) 0.0197(14)
C12D 0.0499(17) 0.0559(17) 0.0347(14) 0.0060(12) -0.0039(13) 0.0099(14)
C13D 0.061(2) 0.080(2) 0.0375(16) 0.0025(14) -0.0090(15) 0.0045(18)
C14D 0.0256(13) 0.0245(12) 0.0350(13) -0.0027(10) 0.0000(10) 0.0018(10)
C15D 0.0345(14) 0.0376(13) 0.0381(14) -0.0018(11) 0.0037(11) 0.0067(11)
C16D 0.0330(15) 0.0468(15) 0.0527(16) -0.0099(13) 0.0071(12) 0.0098(12)
C17D 0.0341(15) 0.0431(16) 0.0741(19) -0.0086(14) -0.0007(14) 0.0155(12)
C18D 0.0396(16) 0.0434(15) 0.0656(17) 0.0108(13) -0.0020(14) 0.0142(13)
C19D 0.0354(14) 0.0389(14) 0.0426(14) 0.0075(11) 0.0036(12) 0.0104(12)
F1A 0.0674(12) 0.0870(12) 0.0915(12) -0.0362(10) -0.0396(10) 0.0254(10)
F1B 0.0724(12) 0.0846(12) 0.0711(11) 0.0102(9) -0.0412(9) 0.0136(9)
F1C 0.0463(10) 0.1005(13) 0.0828(12) -0.0091(10) -0.0112(9) -0.0175(9)
F1D 0.0659(13) 0.185(2) 0.0557(11) 0.0017(12) -0.0176(10) -0.0019(13)

loop_
_atom_type_symbol
_atom_type_description
_atom_type_scat_dispersion_real
_atom_type_scat_dispersion_imag
_atom_type_scat_source
C C 0.0033 0.0016 'International Tables Vol C Tables 4.2.6.8 and 6.1.1.4'
H H 0.0000 0.0000 'International Tables Vol C Tables 4.2.6.8 and 6.1.1.4'
F F 0.0171 0.0103 'International Tables Vol C Tables 4.2.6.8 and 6.1.1.4'

loop_
_geom_angle_atom_site_label_1
_geom_angle_atom_site_label_2
_geom_angle_atom_site_label_3
_geom_angle
C1B C1A C14A 122.31(17)
C1B C1A C2A 122.86(17)
C14A C1A C2A 114.73(16)
C7A C2A C3A 119.06(19)
C7A C2A C1A 116.7(2)
C3A C2A C1A 124.2(2)
C2A C3A C4A 118.1(2)
C2A C3A C11A 124.10(18)
C4A C3A C11A 117.8(2)
C5A C4A C3A 121.8(2)
C5A C4A H4AA 119.1
C3A C4A H4AA 119.1
C4A C5A C6A 120.2(2)
C4A C5A H5AA 119.9
C6A C5A H5AA 119.9
C5A C6A C7A 119.1(2)
C5A C6A H6AA 120.5
C7A C6A H6AA 120.5
C6A C7A C2A 121.7(2)
C6A C7A H7AA 119.1
C2A C7A H7AA 119.1
F1A C8A C9A 118.8(3)
F1A C8A C13A 119.1(3)
C9A C8A C13A 122.2(3)
C8A C9A C10A 118.5(3)
C8A C9A H9AA 120.7
C10A C9A H9AA 120.7
C9A C10A C11A 121.9(2)
C9A C10A H10A 119.1
C11A C10A H10A 119.1
C10A C11A C12A 117.2(2)
C10A C11A C3A 119.8(2)
C12A C11A C3A 122.9(2)
C13A C12A C11A 121.5(2)
C13A C12A H12A 119.3
C11A C12A H12A 119.3
C8A C13A C12A 118.7(2)
C8A C13A H13A 120.7
C12A C13A H13A 120.7
C15A C14A C19A 117.59(18)
C15A C14A C1A 121.32(19)
C19A C14A C1A 120.97(17)
C14A C15A C16A 121.1(2)
C14A C15A H15A 119.5
C16A C15A H15A 119.5
C17A C16A C15A 120.3(2)
C17A C16A H16A 119.8
C15A C16A H16A 119.8
C18A C17A C16A 119.2(2)
C18A C17A H17A 120.4
C16A C17A H17A 120.4
C17A C18A C19A 120.8(2)
C17A C18A H18A 119.6
C19A C18A H18A 119.6
C18A C19A C14A 120.9(2)
C18A C19A H19A 119.5
C14A C19A H19A 119.5
C1A C1B C14B 123.02(17)
C1A C1B C2B 122.69(17)
C14B C1B C2B 114.13(16)
C7B C2B C3B 118.79(18)
C7B C2B C1B 117.11(18)
C3B C2B C1B 124.10(19)
C4B C3B C2B 117.5(2)
C4B C3B C11B 118.35(18)
C2B C3B C11B 124.05(18)
C5B C4B C3B 122.6(2)
C5B C4B H4BA 118.7
C3B C4B H4BA 118.7
C4B C5B C6B 120.0(2)
C4B C5B H5BA 120.0
C6B C5B H5BA 120.0
C7B C6B C5B 118.5(2)
C7B C6B H6BA 120.7
C5B C6B H6BA 120.7
C6B C7B C2B 122.5(2)
C6B C7B H7BA 118.7
C2B C7B H7BA 118.7
C9B C8B C13B 123.0(2)
C9B C8B F1B 118.7(2)
C13B C8B F1B 118.4(2)
C8B C9B C10B 118.5(2)
C8B C9B H9BA 120.8
C10B C9B H9BA 120.8
C9B C10B C11B 121.1(2)
C9B C10B H10B 119.4
C11B C10B H10B 119.4
C12B C11B C10B 117.3(2)
C12B C11B C3B 121.80(19)
C10B C11B C3B 120.8(2)
C13B C12B C11B 122.2(2)
C13B C12B H12B 118.9
C11B C12B H12B 118.9
C8B C13B C12B 117.9(2)
C8B C13B H13B 121.0
C12B C13B H13B 121.0
C19B C14B C15B 117.40(19)
C19B C14B C1B 121.40(17)
C15B C14B C1B 121.07(17)
C16B C15B C14B 121.65(19)
C16B C15B H15B 119.2
C14B C15B H15B 119.2
C17B C16B C15B 120.0(2)
C17B C16B H16B 120.0
C15B C16B H16B 120.0
C16B C17B C18B 119.3(2)
C16B C17B H17B 120.4
C18B C17B H17B 120.4
C19B C18B C17B 120.8(2)
C19B C18B H18B 119.6
C17B C18B H18B 119.6
C18B C19B C14B 120.8(2)
C18B C19B H19B 119.6
C14B C19B H19B 119.6
C1D C1C C14C 124.21(17)
C1D C1C C2C 122.74(17)
C14C C1C C2C 112.87(16)
C7C C2C C3C 118.69(18)
C7C C2C C1C 117.64(18)
C3C C2C C1C 123.55(19)
C4C C3C C2C 117.9(2)
C4C C3C C11C 118.28(19)
C2C C3C C11C 123.81(18)
C5C C4C C3C 122.3(2)
C5C C4C H4CA 118.8
C3C C4C H4CA 118.8
C4C C5C C6C 119.7(2)
C4C C5C H5CA 120.1
C6C C5C H5CA 120.1
C7C C6C C5C 118.9(2)
C7C C6C H6CA 120.5
C5C C6C H6CA 120.5
C6C C7C C2C 122.5(2)
C6C C7C H7CA 118.8
C2C C7C H7CA 118.8
C13C C8C C9C 123.0(3)
C13C C8C F1C 118.4(3)
C9C C8C F1C 118.6(2)
C8C C9C C10C 118.2(2)
C8C C9C H9CA 120.9
C10C C9C H9CA 120.9
C9C C10C C11C 121.2(2)
C9C C10C H10C 119.4
C11C C10C H10C 119.4
C12C C11C C10C 117.7(2)
C12C C11C C3C 121.92(19)
C10C C11C C3C 120.4(2)
C13C C12C C11C 121.7(2)
C13C C12C H12C 119.2
C11C C12C H12C 119.2
C8C C13C C12C 118.3(2)
C8C C13C H13C 120.9
C12C C13C H13C 120.9
C19C C14C C15C 117.54(19)
C19C C14C C1C 120.95(18)
C15C C14C C1C 121.18(18)
C16C C15C C14C 121.0(2)
C16C C15C H15C 119.5
C14C C15C H15C 119.5
C15C C16C C17C 120.4(2)
C15C C16C H16C 119.8
C17C C16C H16C 119.8
C18C C17C C16C 119.2(2)
C18C C17C H17C 120.4
C16C C17C H17C 120.4
C17C C18C C19C 120.6(2)
C17C C18C H18C 119.7
C19C C18C H18C 119.7
C18C C19C C14C 121.2(2)
C18C C19C H19C 119.4
C14C C19C H19C 119.4
C1C C1D C2D 121.54(18)
C1C C1D C14D 124.34(18)
C2D C1D C14D 114.03(16)
C7D C2D C3D 119.3(2)
C7D C2D C1D 117.9(2)
C3D C2D C1D 122.8(2)
C2D C3D C4D 117.9(2)
C2D C3D C11D 123.3(2)
C4D C3D C11D 118.7(2)
C5D C4D C3D 121.4(3)
C5D C4D H4DA 119.3
C3D C4D H4DA 119.3
C6D C5D C4D 120.7(2)
C6D C5D H5DA 119.7
C4D C5D H5DA 119.7
C5D C6D C7D 118.9(3)
C5D C6D H6DA 120.6
C7D C6D H6DA 120.6
C6D C7D C2D 121.8(2)
C6D C7D H7DA 119.1
C2D C7D H7DA 119.1
C13D C8D F1D 119.2(4)
C13D C8D C9D 122.7(3)
F1D C8D C9D 118.1(3)
C8D C9D C10D 118.3(3)
C8D C9D H9DA 120.8
C10D C9D H9DA 120.8
C9D C10D C11D 121.6(3)
C9D C10D H10D 119.2
C11D C10D H10D 119.2
C10D C11D C12D 117.1(3)
C10D C11D C3D 120.6(2)
C12D C11D C3D 122.2(2)
C13D C12D C11D 122.0(3)
C13D C12D H12D 119.0
C11D C12D H12D 119.0
C8D C13D C12D 118.2(3)
C8D C13D H13D 120.9
C12D C13D H13D 120.9
C19D C14D C15D 117.48(19)
C19D C14D C1D 122.04(17)
C15D C14D C1D 120.36(19)
C16D C15D C14D 120.6(2)
C16D C15D H15D 119.7
C14D C15D H15D 119.7
C17D C16D C15D 120.9(2)
C17D C16D H16D 119.6
C15D C16D H16D 119.6
C16D C17D C18D 119.2(2)
C16D C17D H17D 120.4
C18D C17D H17D 120.4
C17D C18D C19D 120.6(2)
C17D C18D H18D 119.7
C19D C18D H18D 119.7
C18D C19D C14D 121.2(2)
C18D C19D H19D 119.4
C14D C19D H19D 119.4

loop_
_geom_bond_atom_site_label_1
_geom_bond_atom_site_label_2
_geom_bond_distance
C1A C1B 1.354(2)
C1A C14A 1.495(3)
C1A C2A 1.500(3)
C2A C7A 1.402(3)
C2A C3A 1.403(3)
C3A C4A 1.405(3)
C3A C11A 1.482(3)
C4A C5A 1.378(3)
C4A H4AA 0.9500
C5A C6A 1.380(3)
C5A H5AA 0.9500
C6A C7A 1.384(3)
C6A H6AA 0.9500
C7A H7AA 0.9500
C8A F1A 1.362(3)
C8A C9A 1.365(4)
C8A C13A 1.370(3)
C9A C10A 1.380(3)
C9A H9AA 0.9500
C10A C11A 1.394(3)
C10A H10A 0.9500
C11A C12A 1.394(3)
C12A C13A 1.384(3)
C12A H12A 0.9500
C13A H13A 0.9500
C14A C15A 1.389(3)
C14A C19A 1.394(3)
C15A C16A 1.391(3)
C15A H15A 0.9500
C16A C17A 1.379(3)
C16A H16A 0.9500
C17A C18A 1.372(3)
C17A H17A 0.9500
C18A C19A 1.385(3)
C18A H18A 0.9500
C19A H19A 0.9500
C1B C14B 1.497(3)
C1B C2B 1.497(3)
C2B C7B 1.396(3)
C2B C3B 1.406(3)
C3B C4B 1.404(3)
C3B C11B 1.487(3)
C4B C5B 1.370(3)
C4B H4BA 0.9500
C5B C6B 1.382(3)
C5B H5BA 0.9500
C6B C7B 1.382(3)
C6B H6BA 0.9500
C7B H7BA 0.9500
C8B C9B 1.364(3)
C8B C13B 1.366(3)
C8B F1B 1.367(3)
C9B C10B 1.385(3)
C9B H9BA 0.9500
C10B C11B 1.401(3)
C10B H10B 0.9500
C11B C12B 1.389(3)
C12B C13B 1.379(3)
C12B H12B 0.9500
C13B H13B 0.9500
C14B C19B 1.390(3)
C14B C15B 1.394(3)
C15B C16B 1.379(3)
C15B H15B 0.9500
C16B C17B 1.373(3)
C16B H16B 0.9500
C17B C18B 1.381(3)
C17B H17B 0.9500
C18B C19B 1.378(3)
C18B H18B 0.9500
C19B H19B 0.9500
C1C C1D 1.352(3)
C1C C14C 1.496(3)
C1C C2C 1.499(3)
C2C C7C 1.390(3)
C2C C3C 1.411(3)
C3C C4C 1.403(3)
C3C C11C 1.484(3)
C4C C5C 1.373(3)
C4C H4CA 0.9500
C5C C6C 1.386(3)
C5C H5CA 0.9500
C6C C7C 1.381(3)
C6C H6CA 0.9500
C7C H7CA 0.9500
C8C C13C 1.363(3)
C8C C9C 1.366(3)
C8C F1C 1.369(3)
C9C C10C 1.391(3)
C9C H9CA 0.9500
C10C C11C 1.396(3)
C10C H10C 0.9500
C11C C12C 1.391(3)
C12C C13C 1.385(3)
C12C H12C 0.9500
C13C H13C 0.9500
C14C C19C 1.389(3)
C14C C15C 1.395(3)
C15C C16C 1.377(3)
C15C H15C 0.9500
C16C C17C 1.380(3)
C16C H16C 0.9500
C17C C18C 1.374(3)
C17C H17C 0.9500
C18C C19C 1.375(3)
C18C H18C 0.9500
C19C H19C 0.9500
C1D C2D 1.496(3)
C1D C14D 1.505(3)
C2D C7D 1.397(3)
C2D C3D 1.405(3)
C3D C4D 1.405(3)
C3D C11D 1.484(3)
C4D C5D 1.378(4)
C4D H4DA 0.9500
C5D C6D 1.378(4)
C5D H5DA 0.9500
C6D C7D 1.380(3)
C6D H6DA 0.9500
C7D H7DA 0.9500
C8D C13D 1.361(4)
C8D F1D 1.368(3)
C8D C9D 1.373(4)
C9D C10D 1.387(4)
C9D H9DA 0.9500
C10D C11D 1.395(3)
C10D H10D 0.9500
C11D C12D 1.397(3)
C12D C13D 1.384(3)
C12D H12D 0.9500
C13D H13D 0.9500
C14D C19D 1.391(3)
C14D C15D 1.398(3)
C15D C16D 1.390(3)
C15D H15D 0.9500
C16D C17D 1.368(3)
C16D H16D 0.9500
C17D C18D 1.377(3)
C17D H17D 0.9500
C18D C19D 1.381(3)
C18D H18D 0.9500
C19D H19D 0.9500
